data_4027145
loop_
_publ_author_name
'Nicolas Masurier'
'Roberta Aruta'
'Vincent Gaumet'
'S\'everine Denoyelle'
'Emmanuel Moreau'
'Vincent Lisowski'
'Jean Martinez'
'Ludovic T. Maillard'

_publ_contact_author_address
;
Institut des biomol\'ecules Max Mousseron
UMR 5247, CNRS, Universit\'es Montpellier I et II
UFR des Sciences Pharmaceutiques et Biologiques
15 Avenue Charles Flahault
34093 Montpellier Cedex 5
France
;
_publ_contact_author_email nicolas.masurier@univ-montp1.fr
_publ_contact_author_name 'Nicolas Masurier'
_publ_section_title
;
 Selective C-Acylation of 2-Aminoimidazo[1,2-a]pyridine: Application to
 the Synthesis of Imidazopyridine-Fused [1,3]Diazepinones
;
_journal_name_full 'Journal of Organic Chemistry'
_journal_page_first 3679
_journal_page_last 3685
_journal_paper_doi 10.1021/jo300364d
_journal_volume 77
_journal_year 2012
_chemical_absolute_configuration syn
_chemical_formula_iupac 'C23 H19 N5 O3'
_chemical_formula_moiety 'C23 H19 N5 O3'
_chemical_formula_sum 'C23 H19 N5 O3'
_chemical_formula_weight 413.43
_chemical_melting_point 466.2
_chemical_name_common
; 
(2S,4S)-4-benzyl-2-(4-nitrophenyl)-1,2,3,4-tetrahydro
-5H-pyrido[1',2':1,2]imidazo[4,5-d][1,3]diazepin-5-one
;
_chemical_name_systematic
; 
(2S,4S)-4-benzyl-2-(4-nitrophenyl)-1,2,3,4-tetrahydro
-5H-pyrido[1',2':1,2]imidazo[4,5-d][1,3]diazepin-5-one
;
_space_group_IT_number 4
_symmetry_cell_setting monoclinic
_symmetry_Int_Tables_number 4
_symmetry_space_group_name_Hall 'P 2yb'
_symmetry_space_group_name_H-M 'P 1 21 1'
_atom_sites_solution_hydrogens geom
_atom_sites_solution_primary direct
_atom_sites_solution_secondary difmap
_audit_creation_method SHELXL-97
_cell_angle_alpha 90.00
_cell_angle_beta 97.428(3)
_cell_angle_gamma 90.00
_cell_formula_units_Z 4
_cell_length_a 9.4780(9)
_cell_length_b 18.0430(17)
_cell_length_c 11.7865(11)
_cell_measurement_reflns_used 2771
_cell_measurement_temperature 293(2)
_cell_measurement_theta_max 21.44
_cell_measurement_theta_min 2.83
_cell_volume 1998.7(3)
_computing_cell_refinement 'Bruker SAINT'
_computing_data_collection 'Bruker APEX2'
_computing_data_reduction 'Bruker SAINT'
_computing_molecular_graphics 'ORTEP-3 (Farrugia, 1997)'
_computing_publication_material 'Bruker SHELXTL'
_computing_structure_refinement 'SHELXL-97 (Sheldrick, 2008)'
_computing_structure_solution 'SHELXS-97 (Sheldrick, 2008)'
_diffrn_ambient_temperature 293(2)
_diffrn_measured_fraction_theta_full 0.995
_diffrn_measured_fraction_theta_max 0.995
_diffrn_measurement_device_type 'Bruker APEX-II CCD'
_diffrn_measurement_method '\f and \w scans'
_diffrn_radiation_monochromator graphite
_diffrn_radiation_source 'fine-focus sealed tube'
_diffrn_radiation_type MoK\a
_diffrn_radiation_wavelength 0.71073
_diffrn_reflns_av_R_equivalents 0.0303
_diffrn_reflns_av_sigmaI/netI 0.0489
_diffrn_reflns_limit_h_max 9
_diffrn_reflns_limit_h_min -9
_diffrn_reflns_limit_k_max 18
_diffrn_reflns_limit_k_min -18
_diffrn_reflns_limit_l_max 12
_diffrn_reflns_limit_l_min -11
_diffrn_reflns_number 8830
_diffrn_reflns_theta_full 22.07
_diffrn_reflns_theta_max 22.07
_diffrn_reflns_theta_min 2.08
_diffrn_standards_number 0
_exptl_absorpt_coefficient_mu 0.094
_exptl_absorpt_correction_T_max 1.000
_exptl_absorpt_correction_T_min 0.7864
_exptl_absorpt_correction_type multi-scan
_exptl_absorpt_process_details 'SADABS (Bruker, 2008)'
_exptl_crystal_colour colorless
_exptl_crystal_density_diffrn 1.374
_exptl_crystal_description plate
_exptl_crystal_F_000 864
_exptl_crystal_size_max 0.50
_exptl_crystal_size_mid 0.25
_exptl_crystal_size_min 0.06
_refine_diff_density_max 0.269
_refine_diff_density_min -0.329
_refine_diff_density_rms 0.092
_refine_ls_abs_structure_details 'Flack H D (1983), Acta Cryst. A39, 876-881'
_refine_ls_abs_structure_Flack 3(2)
_refine_ls_extinction_method none
_refine_ls_goodness_of_fit_ref 1.132
_refine_ls_hydrogen_treatment mixed
_refine_ls_matrix_type full
_refine_ls_number_parameters 572
_refine_ls_number_reflns 4718
_refine_ls_number_restraints 8
_refine_ls_restrained_S_all 1.134
_refine_ls_R_factor_all 0.0754
_refine_ls_R_factor_gt 0.0514
_refine_ls_shift/su_max 0.000
_refine_ls_shift/su_mean 0.000
_refine_ls_structure_factor_coef Fsqd
_refine_ls_weighting_details 'calc w=1/[\s^2^(Fo^2^)+(0.1082P)^2^+0.3631P] where P=(Fo^2^+2Fc^2^)/3'
_refine_ls_weighting_scheme calc
_refine_ls_wR_factor_gt 0.1380
_refine_ls_wR_factor_ref 0.1798
_reflns_number_gt 3725
_reflns_number_total 4718
_reflns_threshold_expression >2sigma(I)
_cod_data_source_file jo300364d_si_002.cif
_cod_data_source_block C23
_cod_original_sg_symbol_H-M 'P 21'
_cod_database_code 4027145

loop_
_symmetry_equiv_pos_as_xyz
'x, y, z'
'-x, y+1/2, -z'

loop_
_atom_site_label
_atom_site_type_symbol
_atom_site_fract_x
_atom_site_fract_y
_atom_site_fract_z
_atom_site_U_iso_or_equiv
_atom_site_adp_type
_atom_site_occupancy
_atom_site_symmetry_multiplicity
_atom_site_calc_flag
_atom_site_refinement_flags
N1A N 0.4055(5) 0.8511(2) 0.0180(4) 0.0520(12) Uani 1 1 d D
H1A H 0.405(6) 0.8985(15) 0.041(5) 0.062 Uiso 1 1 d D
C2A C 0.5150(6) 0.8060(3) 0.0838(5) 0.0586(16) Uani 1 1 d D
H2A H 0.5659 0.7813 0.0272 0.070 Uiso 1 1 calc R
N3A N 0.4614(5) 0.7490(3) 0.1465(4) 0.0651(14) Uani 1 1 d D
H3A H 0.531(5) 0.754(3) 0.212(2) 0.078 Uiso 1 1 d D
C4A C 0.4318(5) 0.6766(3) 0.0884(4) 0.0424(13) Uani 1 1 d D
H4A H 0.5206 0.6580 0.0646 0.051 Uiso 1 1 calc R
C5A C 0.3159(6) 0.6761(3) -0.0169(4) 0.0467(15) Uani 1 1 d .
C6A C 0.2747(6) 0.7431(3) -0.0765(4) 0.0453(14) Uani 1 1 d .
N7A N 0.1649(5) 0.7435(3) -0.1708(3) 0.0465(12) Uani 1 1 d .
C8A C 0.0926(6) 0.6854(4) -0.2282(5) 0.0605(17) Uani 1 1 d .
H8A H 0.1140 0.6365 -0.2080 0.073 Uiso 1 1 calc R
C9A C -0.0105(7) 0.7020(4) -0.3147(6) 0.075(2) Uani 1 1 d .
H9A H -0.0631 0.6639 -0.3528 0.090 Uiso 1 1 calc R
C10A C -0.0392(7) 0.7746(4) -0.3476(6) 0.0703(19) Uani 1 1 d .
H10A H -0.1096 0.7844 -0.4082 0.084 Uiso 1 1 calc R
C11A C 0.0339(6) 0.8317(4) -0.2927(5) 0.0607(17) Uani 1 1 d .
H11A H 0.0153 0.8803 -0.3163 0.073 Uiso 1 1 calc R
C12A C 0.1385(6) 0.8161(3) -0.1992(4) 0.0461(14) Uani 1 1 d .
N13A N 0.2183(5) 0.8625(2) -0.1303(4) 0.0482(12) Uani 1 1 d .
C14A C 0.3041(6) 0.8196(3) -0.0594(4) 0.0458(14) Uani 1 1 d D
C15A C 0.6226(5) 0.8536(3) 0.1524(5) 0.0470(13) Uani 1 1 d .
C16A C 0.6777(6) 0.8356(3) 0.2631(5) 0.0608(16) Uani 1 1 d .
H16A H 0.6429 0.7946 0.2982 0.073 Uiso 1 1 calc R
C17A C 0.7838(6) 0.8779(4) 0.3219(5) 0.0656(18) Uani 1 1 d .
H17A H 0.8180 0.8673 0.3977 0.079 Uiso 1 1 calc R
C18A C 0.8376(6) 0.9355(4) 0.2670(6) 0.0598(17) Uani 1 1 d .
C19A C 0.7869(6) 0.9549(3) 0.1582(5) 0.0582(16) Uani 1 1 d .
H19A H 0.8250 0.9948 0.1225 0.070 Uiso 1 1 calc R
C20A C 0.6770(6) 0.9133(3) 0.1022(5) 0.0566(15) Uani 1 1 d .
H20A H 0.6390 0.9264 0.0282 0.068 Uiso 1 1 calc R
N21A N 0.9549(6) 0.9814(4) 0.3295(7) 0.0805(18) Uani 1 1 d .
O22A O 0.9780(7) 0.9720(5) 0.4317(6) 0.152(3) Uani 1 1 d .
O23A O 1.0223(7) 1.0216(3) 0.2748(7) 0.119(2) Uani 1 1 d .
C24A C 0.3862(6) 0.6237(4) 0.1784(5) 0.0600(16) Uani 1 1 d .
H24A H 0.3437 0.5798 0.1405 0.072 Uiso 1 1 calc R
H24B H 0.3143 0.6476 0.2172 0.072 Uiso 1 1 calc R
C25A C 0.5108(6) 0.6002(4) 0.2673(5) 0.0560(16) Uani 1 1 d .
C26A C 0.5850(6) 0.5368(4) 0.2534(6) 0.0679(18) Uani 1 1 d .
H26A H 0.5640 0.5089 0.1870 0.082 Uiso 1 1 calc R
C27A C 0.6922(8) 0.5137(6) 0.3381(9) 0.100(3) Uani 1 1 d .
H27A H 0.7405 0.4695 0.3299 0.119 Uiso 1 1 calc R
C28A C 0.7260(9) 0.5571(8) 0.4345(9) 0.111(3) Uani 1 1 d .
H28A H 0.7983 0.5426 0.4911 0.134 Uiso 1 1 calc R
C29A C 0.6565(9) 0.6184(6) 0.4460(6) 0.098(3) Uani 1 1 d .
H29A H 0.6814 0.6474 0.5108 0.118 Uiso 1 1 calc R
C30A C 0.5490(7) 0.6414(4) 0.3664(6) 0.0731(19) Uani 1 1 d .
H30A H 0.5005 0.6850 0.3781 0.088 Uiso 1 1 calc R
O31A O 0.2616(5) 0.6156(2) -0.0477(4) 0.0743(13) Uani 1 1 d .
N1B N 0.8527(5) 0.5213(3) 0.0565(4) 0.0571(13) Uani 1 1 d D
H1B H 0.830(6) 0.4785(19) 0.083(5) 0.068 Uiso 1 1 d D
C2B C 0.9391(5) 0.5629(3) 0.1454(5) 0.0450(14) Uani 1 1 d D
H2B H 0.8796 0.5762 0.2044 0.057(16) Uiso 1 1 calc R
N3B N 0.9982(4) 0.6299(2) 0.1048(4) 0.0441(11) Uani 1 1 d D
H3B H 1.051(3) 0.6436(12) 0.161(3) 0.053 Uiso 1 1 d D
C4B C 0.9075(5) 0.6952(3) 0.0905(4) 0.0424(13) Uani 1 1 d D
H4B H 0.8476 0.6940 0.1523 0.051 Uiso 1 1 calc R
C5B C 0.8079(5) 0.6952(3) -0.0204(4) 0.0456(14) Uani 1 1 d .
C6B C 0.7485(5) 0.6267(3) -0.0634(4) 0.0423(13) Uani 1 1 d .
N7B N 0.6425(4) 0.6240(3) -0.1598(3) 0.0457(12) Uani 1 1 d .
C8B C 0.5790(6) 0.6775(4) -0.2286(5) 0.0592(17) Uani 1 1 d .
H8B H 0.6069 0.7266 -0.2163 0.071 Uiso 1 1 calc R
C9B C 0.4760(8) 0.6610(4) -0.3146(6) 0.075(2) Uani 1 1 d .
H9B H 0.4317 0.6983 -0.3606 0.091 Uiso 1 1 calc R
C10B C 0.4369(7) 0.5873(4) -0.3336(5) 0.074(2) Uani 1 1 d .
H10B H 0.3676 0.5757 -0.3942 0.089 Uiso 1 1 calc R
C11B C 0.4969(7) 0.5323(4) -0.2664(5) 0.0600(17) Uani 1 1 d .
H11B H 0.4693 0.4833 -0.2800 0.072 Uiso 1 1 calc R
C12B C 0.6011(6) 0.5505(3) -0.1764(4) 0.0481(14) Uani 1 1 d .
N13B N 0.6725(5) 0.5061(3) -0.0958(4) 0.0532(12) Uani 1 1 d .
C14B C 0.7625(5) 0.5524(3) -0.0283(4) 0.0443(14) Uani 1 1 d D
C15B C 1.0596(5) 0.5130(3) 0.1994(4) 0.0440(13) Uani 1 1 d .
C16B C 1.1108(6) 0.5244(3) 0.3141(5) 0.0568(15) Uani 1 1 d .
H16B H 1.0685 0.5596 0.3564 0.068 Uiso 1 1 calc R
C17B C 1.2254(7) 0.4830(4) 0.3650(6) 0.0681(18) Uani 1 1 d .
H17B H 1.2613 0.4908 0.4413 0.082 Uiso 1 1 calc R
C18B C 1.2849(6) 0.4306(3) 0.3023(6) 0.0571(16) Uani 1 1 d .
C19B C 1.2359(6) 0.4177(3) 0.1899(5) 0.0588(16) Uani 1 1 d .
H19B H 1.2782 0.3819 0.1486 0.071 Uiso 1 1 calc R
C20B C 1.1224(6) 0.4586(3) 0.1391(5) 0.0544(15) Uani 1 1 d .
H20B H 1.0871 0.4497 0.0629 0.065 Uiso 1 1 calc R
N21B N 1.4058(6) 0.3859(4) 0.3600(7) 0.089(2) Uani 1 1 d .
O22B O 1.4308(7) 0.3907(6) 0.4647(6) 0.164(4) Uani 1 1 d .
O23B O 1.4716(7) 0.3482(3) 0.3025(7) 0.118(2) Uani 1 1 d .
C24B C 0.9916(7) 0.7659(3) 0.1047(5) 0.0624(17) Uani 1 1 d .
H24C H 0.9259 0.8068 0.0876 0.075 Uiso 1 1 calc R
H24D H 1.0566 0.7665 0.0475 0.075 Uiso 1 1 calc R
C25B C 1.0775(6) 0.7807(3) 0.2204(5) 0.0554(16) Uani 1 1 d .
C26B C 1.1612(7) 0.8452(4) 0.2312(7) 0.078(2) Uani 1 1 d .
H26B H 1.1619 0.8772 0.1693 0.094 Uiso 1 1 calc R
C27B C 1.2451(8) 0.8613(5) 0.3376(10) 0.099(3) Uani 1 1 d .
H27B H 1.3018 0.9035 0.3437 0.119 Uiso 1 1 calc R
C28B C 1.2443(9) 0.8175(6) 0.4283(9) 0.098(3) Uani 1 1 d .
H28B H 1.2982 0.8293 0.4976 0.118 Uiso 1 1 calc R
C29B C 1.1634(9) 0.7553(5) 0.4180(7) 0.093(2) Uani 1 1 d .
H29B H 1.1644 0.7240 0.4807 0.111 Uiso 1 1 calc R
C30B C 1.0768(7) 0.7364(4) 0.3138(6) 0.0705(19) Uani 1 1 d .
H30B H 1.0204 0.6941 0.3097 0.085 Uiso 1 1 calc R
O31B O 0.7766(4) 0.7539(2) -0.0688(3) 0.0632(11) Uani 1 1 d .

loop_
_atom_site_aniso_label
_atom_site_aniso_U_11
_atom_site_aniso_U_22
_atom_site_aniso_U_33
_atom_site_aniso_U_23
_atom_site_aniso_U_13
_atom_site_aniso_U_12
N1A 0.054(3) 0.032(3) 0.064(3) -0.001(2) -0.017(2) 0.008(2)
C2A 0.055(4) 0.054(4) 0.062(4) 0.014(3) -0.009(3) -0.001(3)
N3A 0.059(3) 0.059(4) 0.070(3) 0.009(3) -0.018(3) -0.003(3)
C4A 0.041(3) 0.029(3) 0.055(3) 0.002(2) -0.002(2) -0.001(2)
C5A 0.050(3) 0.037(4) 0.054(3) 0.000(3) 0.010(3) 0.007(3)
C6A 0.049(3) 0.044(4) 0.041(3) -0.007(3) -0.002(3) 0.007(3)
N7A 0.052(3) 0.043(3) 0.042(2) -0.009(2) -0.005(2) 0.007(2)
C8A 0.070(4) 0.043(4) 0.061(4) -0.004(3) -0.018(3) -0.003(3)
C9A 0.085(5) 0.062(5) 0.070(4) -0.008(4) -0.025(4) 0.004(4)
C10A 0.071(4) 0.070(5) 0.063(4) -0.014(4) -0.018(3) 0.012(4)
C11A 0.069(4) 0.051(4) 0.057(4) -0.005(3) -0.014(3) 0.016(4)
C12A 0.056(3) 0.041(4) 0.040(3) -0.006(3) -0.001(3) 0.016(3)
N13A 0.051(3) 0.038(3) 0.051(3) -0.003(2) -0.011(2) 0.014(2)
C14A 0.047(3) 0.042(4) 0.046(3) -0.004(3) 0.001(3) 0.009(3)
C15A 0.043(3) 0.037(3) 0.056(3) 0.002(3) -0.011(3) -0.001(3)
C16A 0.062(4) 0.047(4) 0.069(4) 0.011(3) -0.011(3) -0.004(3)
C17A 0.055(4) 0.074(5) 0.061(4) 0.003(4) -0.021(3) -0.001(4)
C18A 0.040(3) 0.050(4) 0.086(5) -0.018(4) -0.004(3) -0.003(3)
C19A 0.057(4) 0.042(4) 0.075(4) 0.006(3) 0.008(3) 0.001(3)
C20A 0.052(4) 0.052(4) 0.063(4) 0.000(3) -0.003(3) 0.001(3)
N21A 0.049(3) 0.084(5) 0.104(5) -0.035(4) -0.008(3) 0.003(3)
O22A 0.104(5) 0.237(9) 0.113(5) -0.075(6) 0.000(4) -0.066(5)
O23A 0.085(4) 0.068(4) 0.193(7) 0.007(4) -0.021(4) -0.025(3)
C24A 0.044(3) 0.064(4) 0.070(4) 0.014(3) -0.003(3) 0.000(3)
C25A 0.042(3) 0.060(4) 0.065(4) 0.018(3) 0.006(3) -0.006(3)
C26A 0.057(4) 0.060(5) 0.089(5) 0.011(4) 0.016(3) 0.005(4)
C27A 0.055(4) 0.100(7) 0.146(8) 0.058(6) 0.024(5) 0.031(5)
C28A 0.064(5) 0.162(11) 0.104(7) 0.053(7) -0.006(5) 0.019(7)
C29A 0.076(5) 0.147(9) 0.066(5) 0.008(5) -0.016(4) -0.019(6)
C30A 0.066(4) 0.079(5) 0.072(4) 0.001(4) 0.004(4) -0.001(4)
O31A 0.105(3) 0.030(3) 0.079(3) 0.001(2) -0.022(2) -0.010(2)
N1B 0.052(3) 0.041(3) 0.071(3) 0.015(2) -0.020(3) -0.005(2)
C2B 0.042(3) 0.031(3) 0.057(3) 0.000(3) -0.014(3) -0.007(3)
N3B 0.044(2) 0.021(2) 0.061(3) -0.001(2) -0.015(2) -0.002(2)
C4B 0.038(3) 0.036(3) 0.054(3) -0.002(3) 0.006(2) -0.006(3)
C5B 0.041(3) 0.042(4) 0.054(3) -0.003(3) 0.008(3) -0.003(3)
C6B 0.034(3) 0.042(4) 0.050(3) 0.003(3) -0.001(2) -0.005(3)
N7B 0.048(3) 0.044(3) 0.044(2) 0.003(2) 0.001(2) 0.000(2)
C8B 0.072(4) 0.049(4) 0.053(4) 0.006(3) -0.007(3) 0.001(3)
C9B 0.096(5) 0.062(5) 0.060(4) 0.014(3) -0.023(4) 0.000(4)
C10B 0.080(5) 0.081(6) 0.053(4) 0.008(4) -0.020(3) -0.014(4)
C11B 0.074(4) 0.053(4) 0.048(3) -0.002(3) -0.012(3) -0.011(3)
C12B 0.052(3) 0.042(4) 0.048(3) 0.001(3) 0.000(3) -0.006(3)
N13B 0.051(3) 0.046(3) 0.059(3) 0.002(2) -0.006(2) -0.011(2)
C14B 0.038(3) 0.036(4) 0.057(3) 0.007(3) -0.001(3) -0.008(3)
C15B 0.049(3) 0.028(3) 0.051(3) 0.003(2) -0.010(3) -0.016(3)
C16B 0.062(4) 0.046(3) 0.059(4) -0.005(3) -0.006(3) -0.001(3)
C17B 0.072(4) 0.061(4) 0.063(4) 0.007(3) -0.020(3) -0.002(4)
C18B 0.050(3) 0.043(4) 0.075(4) 0.010(3) -0.007(3) 0.000(3)
C19B 0.063(4) 0.039(4) 0.074(5) 0.009(3) 0.010(3) 0.008(3)
C20B 0.063(4) 0.042(4) 0.056(3) 0.002(3) -0.003(3) -0.002(3)
N21B 0.052(4) 0.078(5) 0.127(6) 0.021(4) -0.021(4) 0.004(4)
O22B 0.114(5) 0.262(10) 0.110(5) 0.075(6) -0.013(4) 0.084(6)
O23B 0.085(4) 0.071(4) 0.186(7) -0.021(4) -0.028(4) 0.027(3)
C24B 0.058(4) 0.049(4) 0.078(4) -0.010(3) 0.000(3) -0.003(3)
C25B 0.054(4) 0.039(4) 0.070(4) -0.017(3) -0.002(3) 0.012(3)
C26B 0.070(4) 0.058(4) 0.109(6) -0.022(4) 0.023(4) -0.008(4)
C27B 0.060(4) 0.092(7) 0.146(8) -0.056(6) 0.014(5) -0.028(5)
C28B 0.078(5) 0.109(8) 0.103(7) -0.034(6) -0.009(5) -0.014(6)
C29B 0.099(6) 0.093(6) 0.080(5) -0.022(5) -0.010(4) 0.015(5)
C30B 0.072(4) 0.053(4) 0.083(5) -0.015(4) -0.005(4) -0.010(3)
O31B 0.073(3) 0.043(3) 0.069(3) 0.009(2) -0.012(2) 0.001(2)

loop_
_atom_type_symbol
_atom_type_description
_atom_type_scat_dispersion_real
_atom_type_scat_dispersion_imag
_atom_type_scat_source
C C 0.0033 0.0016 'International Tables Vol C Tables 4.2.6.8 and 6.1.1.4'
H H 0.0000 0.0000 'International Tables Vol C Tables 4.2.6.8 and 6.1.1.4'
N N 0.0061 0.0033 'International Tables Vol C Tables 4.2.6.8 and 6.1.1.4'
O O 0.0106 0.0060 'International Tables Vol C Tables 4.2.6.8 and 6.1.1.4'

loop_
_geom_angle_atom_site_label_1
_geom_angle_atom_site_label_2
_geom_angle_atom_site_label_3
_geom_angle
C14A N1A C2A 121.1(5)
C14A N1A H1A 125(4)
C2A N1A H1A 113(4)
N3A C2A N1A 114.1(5)
N3A C2A C15A 114.0(5)
N1A C2A C15A 111.0(5)
N3A C2A H2A 105.6
N1A C2A H2A 105.6
C15A C2A H2A 105.6
C2A N3A C4A 117.6(5)
C2A N3A H3A 95.7(18)
C4A N3A H3A 122(3)
N3A C4A C24A 106.4(4)
N3A C4A C5A 116.6(4)
C24A C4A C5A 108.5(4)
N3A C4A H4A 108.3
C24A C4A H4A 108.3
C5A C4A H4A 108.3
O31A C5A C6A 121.7(5)
O31A C5A C4A 117.7(5)
C6A C5A C4A 120.6(5)
C14A C6A N7A 102.6(5)
C14A C6A C5A 136.0(5)
N7A C6A C5A 121.0(5)
C12A N7A C8A 123.0(4)
C12A N7A C6A 106.8(4)
C8A N7A C6A 130.3(5)
C9A C8A N7A 117.8(6)
C9A C8A H8A 121.1
N7A C8A H8A 121.1
C8A C9A C10A 121.3(6)
C8A C9A H9A 119.4
C10A C9A H9A 119.4
C11A C10A C9A 121.0(6)
C11A C10A H10A 119.5
C9A C10A H10A 119.5
C10A C11A C12A 118.9(6)
C10A C11A H11A 120.5
C12A C11A H11A 120.5
N13A C12A N7A 112.4(4)
N13A C12A C11A 129.5(5)
N7A C12A C11A 118.0(5)
C12A N13A C14A 105.6(4)
N13A C14A N1A 119.8(5)
N13A C14A C6A 112.5(5)
N1A C14A C6A 127.7(5)
C20A C15A C16A 118.6(5)
C20A C15A C2A 119.4(5)
C16A C15A C2A 121.8(5)
C17A C16A C15A 120.6(6)
C17A C16A H16A 119.7
C15A C16A H16A 119.7
C18A C17A C16A 118.6(6)
C18A C17A H17A 120.7
C16A C17A H17A 120.7
C19A C18A C17A 122.7(5)
C19A C18A N21A 118.0(7)
C17A C18A N21A 119.3(6)
C18A C19A C20A 117.7(6)
C18A C19A H19A 121.2
C20A C19A H19A 121.2
C15A C20A C19A 121.8(6)
C15A C20A H20A 119.1
C19A C20A H20A 119.1
O23A N21A O22A 125.2(7)
O23A N21A C18A 118.7(7)
O22A N21A C18A 116.0(8)
C4A C24A C25A 112.6(4)
C4A C24A H24A 109.1
C25A C24A H24A 109.1
C4A C24A H24B 109.1
C25A C24A H24B 109.1
H24A C24A H24B 107.8
C26A C25A C30A 117.8(6)
C26A C25A C24A 120.9(6)
C30A C25A C24A 121.3(6)
C25A C26A C27A 120.3(7)
C25A C26A H26A 119.8
C27A C26A H26A 119.8
C28A C27A C26A 119.3(9)
C28A C27A H27A 120.4
C26A C27A H27A 120.4
C29A C28A C27A 119.9(8)
C29A C28A H28A 120.0
C27A C28A H28A 120.0
C28A C29A C30A 122.1(9)
C28A C29A H29A 118.9
C30A C29A H29A 118.9
C29A C30A C25A 120.4(8)
C29A C30A H30A 119.8
C25A C30A H30A 119.8
C14B N1B C2B 124.3(5)
C14B N1B H1B 118(4)
C2B N1B H1B 110(4)
N3B C2B N1B 113.7(4)
N3B C2B C15B 109.3(4)
N1B C2B C15B 108.5(4)
N3B C2B H2B 108.4
N1B C2B H2B 108.4
C15B C2B H2B 108.4
C2B N3B C4B 117.9(4)
C2B N3B H3B 102.0(19)
C4B N3B H3B 98.0(18)
N3B C4B C24B 112.2(4)
N3B C4B C5B 113.2(4)
C24B C4B C5B 111.0(5)
N3B C4B H4B 106.6
C24B C4B H4B 106.6
C5B C4B H4B 106.6
O31B C5B C6B 121.7(5)
O31B C5B C4B 119.4(5)
C6B C5B C4B 118.8(5)
C14B C6B N7B 103.5(4)
C14B C6B C5B 134.9(5)
N7B C6B C5B 121.5(5)
C8B N7B C12B 120.1(5)
C8B N7B C6B 132.1(5)
C12B N7B C6B 107.7(4)
C9B C8B N7B 121.1(6)
C9B C8B H8B 119.5
N7B C8B H8B 119.5
C8B C9B C10B 119.0(6)
C8B C9B H9B 120.5
C10B C9B H9B 120.5
C11B C10B C9B 121.7(6)
C11B C10B H10B 119.1
C9B C10B H10B 119.1
C10B C11B C12B 118.5(6)
C10B C11B H11B 120.7
C12B C11B H11B 120.7
N13B C12B N7B 111.0(4)
N13B C12B C11B 129.5(5)
N7B C12B C11B 119.4(5)
C12B N13B C14B 105.3(5)
N1B C14B N13B 117.6(5)
N1B C14B C6B 129.9(5)
N13B C14B C6B 112.5(4)
C20B C15B C16B 118.9(5)
C20B C15B C2B 123.3(5)
C16B C15B C2B 117.8(5)
C17B C16B C15B 119.7(6)
C17B C16B H16B 120.1
C15B C16B H16B 120.1
C18B C17B C16B 119.5(6)
C18B C17B H17B 120.2
C16B C17B H17B 120.2
C17B C18B C19B 122.1(5)
C17B C18B N21B 118.3(6)
C19B C18B N21B 119.7(6)
C18B C19B C20B 118.6(6)
C18B C19B H19B 120.7
C20B C19B H19B 120.7
C19B C20B C15B 121.2(5)
C19B C20B H20B 119.4
C15B C20B H20B 119.4
O23B N21B O22B 124.3(7)
O23B N21B C18B 118.5(7)
O22B N21B C18B 117.2(8)
C4B C24B C25B 117.7(5)
C4B C24B H24C 107.9
C25B C24B H24C 107.9
C4B C24B H24D 107.9
C25B C24B H24D 107.9
H24C C24B H24D 107.2
C30B C25B C26B 118.4(6)
C30B C25B C24B 124.4(6)
C26B C25B C24B 117.2(6)
C25B C26B C27B 119.5(8)
C25B C26B H26B 120.2
C27B C26B H26B 120.2
C28B C27B C26B 121.7(8)
C28B C27B H27B 119.2
C26B C27B H27B 119.2
C27B C28B C29B 118.8(8)
C27B C28B H28B 120.6
C29B C28B H28B 120.6
C28B C29B C30B 122.1(8)
C28B C29B H29B 119.0
C30B C29B H29B 119.0
C25B C30B C29B 119.5(7)
C25B C30B H30B 120.2
C29B C30B H30B 120.2

loop_
_geom_bond_atom_site_label_1
_geom_bond_atom_site_label_2
_geom_bond_distance
N1A C14A 1.360(7)
N1A C2A 1.460(7)
N1A H1A 0.90(2)
C2A N3A 1.401(8)
C2A C15A 1.489(8)
C2A H2A 0.9800
N3A C4A 1.484(7)
N3A H3A 0.95(2)
C4A C24A 1.530(8)
C4A C5A 1.548(7)
C4A H4A 0.9800
C5A O31A 1.240(7)
C5A C6A 1.428(8)
C6A C14A 1.417(9)
C6A N7A 1.421(6)
N7A C12A 1.368(7)
N7A C8A 1.381(7)
C8A C9A 1.351(8)
C8A H8A 0.9300
C9A C10A 1.382(10)
C9A H9A 0.9300
C10A C11A 1.359(9)
C10A H10A 0.9300
C11A C12A 1.412(8)
C11A H11A 0.9300
C12A N13A 1.332(7)
N13A C14A 1.337(7)
C15A C20A 1.362(8)
C15A C16A 1.380(7)
C16A C17A 1.376(8)
C16A H16A 0.9300
C17A C18A 1.358(9)
C17A H17A 0.9300
C18A C19A 1.357(8)
C18A N21A 1.501(8)
C19A C20A 1.381(8)
C19A H19A 0.9300
C20A H20A 0.9300
N21A O23A 1.206(8)
N21A O22A 1.208(8)
C24A C25A 1.533(8)
C24A H24A 0.9700
C24A H24B 0.9700
C25A C26A 1.363(9)
C25A C30A 1.393(9)
C26A C27A 1.393(10)
C26A H26A 0.9300
C27A C28A 1.384(13)
C27A H27A 0.9300
C28A C29A 1.303(13)
C28A H28A 0.9300
C29A C30A 1.358(10)
C29A H29A 0.9300
C30A H30A 0.9300
N1B C14B 1.351(7)
N1B C2B 1.452(7)
N1B H1B 0.87(2)
C2B N3B 1.439(7)
C2B C15B 1.528(7)
C2B H2B 0.9800
N3B C4B 1.455(7)
N3B H3B 0.819(18)
C4B C24B 1.502(8)
C4B C5B 1.511(7)
C4B H4B 0.9800
C5B O31B 1.221(7)
C5B C6B 1.424(8)
C6B C14B 1.405(8)
C6B N7B 1.417(6)
N7B C8B 1.351(7)
N7B C12B 1.390(7)
C8B C9B 1.347(9)
C8B H8B 0.9300
C9B C10B 1.390(10)
C9B H9B 0.9300
C10B C11B 1.349(9)
C10B H10B 0.9300
C11B C12B 1.392(8)
C11B H11B 0.9300
C12B N13B 1.355(7)
N13B C14B 1.372(7)
C15B C20B 1.390(8)
C15B C16B 1.391(7)
C16B C17B 1.389(8)
C16B H16B 0.9300
C17B C18B 1.366(9)
C17B H17B 0.9300
C18B C19B 1.366(8)
C18B N21B 1.491(8)
C19B C20B 1.376(8)
C19B H19B 0.9300
C20B H20B 0.9300
N21B O23B 1.192(9)
N21B O22B 1.229(9)
C24B C25B 1.520(8)
C24B H24C 0.9700
C24B H24D 0.9700
C25B C30B 1.361(9)
C25B C26B 1.405(9)
C26B C27B 1.425(10)
C26B H26B 0.9300
C27B C28B 1.332(12)
C27B H27B 0.9300
C28B C29B 1.355(13)
C28B H28B 0.9300
C29B C30B 1.427(9)
C29B H29B 0.9300
C30B H30B 0.9300

loop_
_geom_hbond_atom_site_label_D
_geom_hbond_atom_site_label_H
_geom_hbond_atom_site_label_A
_geom_hbond_distance_DH
_geom_hbond_distance_HA
_geom_hbond_distance_DA
_geom_hbond_angle_DHA
_geom_hbond_site_symmetry_A
N1A H1A N13B 0.90(2) 2.20(3) 3.065(7) 161(5) 2_655
N1B H1B N13A 0.87(2) 2.23(2) 3.093(7) 172(6) 2_645

loop_
_geom_torsion_atom_site_label_1
_geom_torsion_atom_site_label_2
_geom_torsion_atom_site_label_3
_geom_torsion_atom_site_label_4
_geom_torsion
C14A N1A C2A N3A -56.0(8)
C14A N1A C2A C15A 173.5(5)
N1A C2A N3A C4A 88.3(7)
C15A C2A N3A C4A -142.8(5)
C2A N3A C4A C24A 175.7(4)
C2A N3A C4A C5A -63.1(6)
N3A C4A C5A O31A -160.7(5)
C24A C4A C5A O31A -40.6(7)
N3A C4A C5A C6A 19.8(7)
C24A C4A C5A C6A 139.9(5)
O31A C5A C6A C14A 173.1(6)
C4A C5A C6A C14A -7.5(10)
O31A C5A C6A N7A 2.8(8)
C4A C5A C6A N7A -177.8(4)
C14A C6A N7A C12A -0.7(5)
C5A C6A N7A C12A 172.4(5)
C14A C6A N7A C8A 179.4(5)
C5A C6A N7A C8A -7.5(9)
C12A N7A C8A C9A -1.3(9)
C6A N7A C8A C9A 178.6(6)
N7A C8A C9A C10A 2.4(10)
C8A C9A C10A C11A -1.1(11)
C9A C10A C11A C12A -1.3(10)
C8A N7A C12A N13A 178.3(5)
C6A N7A C12A N13A -1.6(6)
C8A N7A C12A C11A -1.1(8)
C6A N7A C12A C11A 179.0(5)
C10A C11A C12A N13A -176.9(6)
C10A C11A C12A N7A 2.3(8)
N7A C12A N13A C14A 3.3(6)
C11A C12A N13A C14A -177.4(6)
C12A N13A C14A N1A 176.1(5)
C12A N13A C14A C6A -3.8(6)
C2A N1A C14A N13A -170.1(5)
C2A N1A C14A C6A 9.8(9)
N7A C6A C14A N13A 2.9(6)
C5A C6A C14A N13A -168.6(6)
N7A C6A C14A N1A -177.1(5)
C5A C6A C14A N1A 11.4(11)
N3A C2A C15A C20A -176.6(6)
N1A C2A C15A C20A -46.1(8)
N3A C2A C15A C16A 8.8(8)
N1A C2A C15A C16A 139.3(6)
C20A C15A C16A C17A 1.0(9)
C2A C15A C16A C17A 175.7(6)
C15A C16A C17A C18A -3.0(10)
C16A C17A C18A C19A 2.8(10)
C16A C17A C18A N21A -179.1(6)
C17A C18A C19A C20A -0.5(9)
N21A C18A C19A C20A -178.7(5)
C16A C15A C20A C19A 1.4(9)
C2A C15A C20A C19A -173.4(6)
C18A C19A C20A C15A -1.6(9)
C19A C18A N21A O23A -17.4(9)
C17A C18A N21A O23A 164.4(7)
C19A C18A N21A O22A 166.0(7)
C17A C18A N21A O22A -12.2(10)
N3A C4A C24A C25A -72.6(6)
C5A C4A C24A C25A 161.1(5)
C4A C24A C25A C26A -93.4(7)
C4A C24A C25A C30A 88.7(7)
C30A C25A C26A C27A 2.0(9)
C24A C25A C26A C27A -176.0(6)
C25A C26A C27A C28A -2.4(11)
C26A C27A C28A C29A 0.9(13)
C27A C28A C29A C30A 0.9(14)
C28A C29A C30A C25A -1.2(12)
C26A C25A C30A C29A -0.3(9)
C24A C25A C30A C29A 177.8(6)
C14B N1B C2B N3B -39.5(8)
C14B N1B C2B C15B -161.3(5)
N1B C2B N3B C4B 81.3(6)
C15B C2B N3B C4B -157.3(4)
C2B N3B C4B C24B 152.1(5)
C2B N3B C4B C5B -81.3(6)
N3B C4B C5B O31B -146.4(5)
C24B C4B C5B O31B -19.2(7)
N3B C4B C5B C6B 36.1(6)
C24B C4B C5B C6B 163.4(5)
O31B C5B C6B C14B -179.8(6)
C4B C5B C6B C14B -2.4(9)
O31B C5B C6B N7B -4.5(8)
C4B C5B C6B N7B 172.9(4)
C14B C6B N7B C8B 177.4(5)
C5B C6B N7B C8B 0.8(8)
C14B C6B N7B C12B -0.2(5)
C5B C6B N7B C12B -176.8(5)
C12B N7B C8B C9B -0.6(9)
C6B N7B C8B C9B -178.0(6)
N7B C8B C9B C10B -1.2(11)
C8B C9B C10B C11B 1.7(12)
C9B C10B C11B C12B -0.3(11)
C8B N7B C12B N13B -177.2(5)
C6B N7B C12B N13B 0.8(6)
C8B N7B C12B C11B 1.9(8)
C6B N7B C12B C11B 179.9(5)
C10B C11B C12B N13B 177.4(6)
C10B C11B C12B N7B -1.4(9)
N7B C12B N13B C14B -1.1(6)
C11B C12B N13B C14B 180.0(6)
C2B N1B C14B N13B -170.4(5)
C2B N1B C14B C6B 12.5(9)
C12B N13B C14B N1B -176.6(5)
C12B N13B C14B C6B 0.9(6)
N7B C6B C14B N1B 176.7(5)
C5B C6B C14B N1B -7.4(11)
N7B C6B C14B N13B -0.5(6)
C5B C6B C14B N13B 175.4(5)
N3B C2B C15B C20B -92.1(6)
N1B C2B C15B C20B 32.3(7)
N3B C2B C15B C16B 86.1(6)
N1B C2B C15B C16B -149.5(5)
C20B C15B C16B C17B 1.7(8)
C2B C15B C16B C17B -176.6(5)
C15B C16B C17B C18B -1.1(9)
C16B C17B C18B C19B 0.4(10)
C16B C17B C18B N21B -178.7(6)
C17B C18B C19B C20B -0.3(9)
N21B C18B C19B C20B 178.7(6)
C18B C19B C20B C15B 1.0(9)
C16B C15B C20B C19B -1.7(9)
C2B C15B C20B C19B 176.5(5)
C17B C18B N21B O23B -169.0(7)
C19B C18B N21B O23B 11.9(9)
C17B C18B N21B O22B 10.9(10)
C19B C18B N21B O22B -168.2(7)
N3B C4B C24B C25B -62.6(6)
C5B C4B C24B C25B 169.5(5)
C4B C24B C25B C30B -4.0(9)
C4B C24B C25B C26B 177.0(5)
C30B C25B C26B C27B 1.6(9)
C24B C25B C26B C27B -179.3(6)
C25B C26B C27B C28B -1.3(11)
C26B C27B C28B C29B 1.2(13)
C27B C28B C29B C30B -1.5(13)
C26B C25B C30B C29B -1.8(9)
C24B C25B C30B C29B 179.2(6)
C28B C29B C30B C25B 1.8(11)
